data_4003185
loop_
_publ_author_name
'He, Zikai'
'Zhang, Liuqing'
'Mei, Ju'
'Zhang, Tian'
'Lam, Jacky W. Y.'
'Shuai, Zhigang'
'Dong, Yong Qiang'
'Tang, Ben Zhong'

_publ_section_title
;
 Polymorphism-Dependent and Switchable Emission of Butterfly-Like
 Bis(diarylmethylene)dihydroanthracenes
;
_journal_issue 19
_journal_name_full 'Chemistry of Materials'
_journal_page_first 6601
_journal_paper_doi 10.1021/acs.chemmater.5b02280
_journal_volume 27
_journal_year 2015
_chemical_formula_sum 'C44 H36'
_chemical_formula_weight 564.73
_space_group_crystal_system monoclinic
_space_group_IT_number 14
_space_group_name_Hall '-P 2ybc'
_space_group_name_H-M_alt 'P 1 21/c 1'
_atom_sites_solution_hydrogens geom
_audit_creation_method SHELXL-2013
_cell_angle_alpha 90
_cell_angle_beta 93.522(2)
_cell_angle_gamma 90
_cell_formula_units_Z 4
_cell_length_a 10.4082(13)
_cell_length_b 10.5164(14)
_cell_length_c 29.494(4)
_cell_measurement_reflns_used 5567
_cell_measurement_temperature 100(2)
_cell_measurement_theta_max 27.44
_cell_measurement_theta_min 2.33
_cell_volume 3222.2(7)
_computing_cell_refinement 'Bruker SAINT'
_computing_data_collection 'Bruker APEX2'
_computing_data_reduction 'Bruker SAINT'
_computing_molecular_graphics 'Bruker SHELXTL'
_computing_publication_material 'Bruker SHELXTL'
_computing_structure_refinement 'SHELXL-2013 (Sheldrick, 2013)'
_computing_structure_solution 'SHELXS-97 (Sheldrick 2008)'
_diffrn_ambient_temperature 100(2)
_diffrn_measured_fraction_theta_full 0.999
_diffrn_measured_fraction_theta_max 0.998
_diffrn_measurement_device_type 'Bruker APEX-II CCD'
_diffrn_measurement_method '\f and \w scans'
_diffrn_radiation_type MoK\a
_diffrn_radiation_wavelength 0.71073
_diffrn_reflns_av_R_equivalents 0.0496
_diffrn_reflns_av_unetI/netI 0.0561
_diffrn_reflns_Laue_measured_fraction_full 0.999
_diffrn_reflns_Laue_measured_fraction_max 0.998
_diffrn_reflns_limit_h_max 13
_diffrn_reflns_limit_h_min -12
_diffrn_reflns_limit_k_max 11
_diffrn_reflns_limit_k_min -13
_diffrn_reflns_limit_l_max 38
_diffrn_reflns_limit_l_min -30
_diffrn_reflns_number 20887
_diffrn_reflns_point_group_measured_fraction_full 0.999
_diffrn_reflns_point_group_measured_fraction_max 0.998
_diffrn_reflns_theta_full 25.242
_diffrn_reflns_theta_max 27.562
_diffrn_reflns_theta_min 1.960
_exptl_absorpt_coefficient_mu 0.066
_exptl_absorpt_correction_T_max 0.75
_exptl_absorpt_correction_T_min 0.66
_exptl_absorpt_correction_type multi-scan
_exptl_absorpt_process_details SADABS
_exptl_crystal_colour colorless
_exptl_crystal_density_diffrn 1.164
_exptl_crystal_description block
_exptl_crystal_F_000 1200
_exptl_crystal_size_max 0.530
_exptl_crystal_size_mid 0.460
_exptl_crystal_size_min 0.420
_refine_diff_density_max 0.341
_refine_diff_density_min -0.284
_refine_diff_density_rms 0.050
_refine_ls_extinction_method none
_refine_ls_goodness_of_fit_ref 1.013
_refine_ls_hydrogen_treatment constr
_refine_ls_matrix_type full
_refine_ls_number_parameters 401
_refine_ls_number_reflns 7433
_refine_ls_number_restraints 0
_refine_ls_restrained_S_all 1.013
_refine_ls_R_factor_all 0.0733
_refine_ls_R_factor_gt 0.0487
_refine_ls_shift/su_max 0.000
_refine_ls_shift/su_mean 0.000
_refine_ls_structure_factor_coef Fsqd
_refine_ls_weighting_details 'w=1/[\s^2^(Fo^2^)+(0.0548P)^2^+0.8183P] where P=(Fo^2^+2Fc^2^)/3'
_refine_ls_weighting_scheme calc
_refine_ls_wR_factor_gt 0.1129
_refine_ls_wR_factor_ref 0.1267
_reflns_Friedel_coverage 0.000
_reflns_number_gt 5472
_reflns_number_total 7433
_reflns_threshold_expression 'I > 2\s(I)'
_cod_data_source_file cm5b02280_si_004.cif
_cod_data_source_block TDHA-b
_cod_depositor_comments
;
The following automatic conversions were performed:

data item '_exptl_absorpt_correction_type' value 'Multi-scan' was
changed to 'multi-scan' in accordance with the
/home/saulius/struct/COD-crude-data/automatic-downloads/DataCite-retrospective/ACS/depositions/lib/dictionaries/cif_core.dic
dictionary named 'cif_core.dic' version 2.4.2 last updated on
2011-04-26.

Automatic conversion script
Id: cif_fix_values 6909 2019-04-08 15:41:33Z antanas 
;
_cod_original_sg_symbol_H-M 'P 21/c'
_cod_database_code 4003185
_shelx_space_group_comment
; 
The symmetry employed for this shelxl refinement is uniquely defined 
by the following loop, which should always be used as a source of 
symmetry information in preference to the above space-group names. 
They are only intended as comments. 
;
_shelx_estimated_absorpt_t_min 0.966
_shelx_estimated_absorpt_t_max 0.973

loop_
_space_group_symop_operation_xyz
'x, y, z'
'-x, y+1/2, -z+1/2'
'-x, -y, -z'
'x, -y-1/2, z-1/2'

loop_
_atom_site_label
_atom_site_type_symbol
_atom_site_fract_x
_atom_site_fract_y
_atom_site_fract_z
_atom_site_U_iso_or_equiv
_atom_site_adp_type
_atom_site_occupancy
_atom_site_site_symmetry_order
_atom_site_calc_flag
_atom_site_refinement_flags_posn
_atom_site_refinement_flags_adp
C1 C 0.38895(14) 0.35850(13) 0.11135(5) 0.0185(3) Uani 1 1 d . .
C2 C 0.44490(14) 0.41438(13) 0.14873(5) 0.0178(3) Uani 1 1 d . .
C3 C 0.52409(13) 0.65434(14) 0.17595(4) 0.0162(3) Uani 1 1 d . .
C4 C 0.53047(13) 0.77441(14) 0.16022(4) 0.0165(3) Uani 1 1 d . .
C5 C 0.24923(14) 0.37332(14) 0.09726(5) 0.0199(3) Uani 1 1 d . .
C6 C 0.17319(15) 0.27061(15) 0.08240(5) 0.0267(4) Uani 1 1 d . .
H6 H 0.2091 0.1875 0.0825 0.032 Uiso 1 1 calc R U
C7 C 0.04541(16) 0.28870(17) 0.06737(6) 0.0313(4) Uani 1 1 d . .
H7 H -0.0051 0.2170 0.0580 0.038 Uiso 1 1 calc R U
C8 C -0.01046(15) 0.40814(17) 0.06559(5) 0.0284(4) Uani 1 1 d . .
C9 C 0.06591(16) 0.51113(16) 0.07996(6) 0.0297(4) Uani 1 1 d . .
H9 H 0.0303 0.5943 0.0791 0.036 Uiso 1 1 calc R U
C10 C 0.19293(15) 0.49386(15) 0.09546(5) 0.0257(3) Uani 1 1 d . .
H10 H 0.2429 0.5656 0.1051 0.031 Uiso 1 1 calc R U
C11 C -0.14852(17) 0.4271(2) 0.04814(7) 0.0417(5) Uani 1 1 d . .
H11A H -0.1915 0.4845 0.0685 0.063 Uiso 1 1 calc R U
H11B H -0.1930 0.3449 0.0470 0.063 Uiso 1 1 calc R U
H11C H -0.1507 0.4640 0.0176 0.063 Uiso 1 1 calc R U
C12 C 0.46399(13) 0.28930(14) 0.07727(5) 0.0193(3) Uani 1 1 d . .
C13 C 0.49887(14) 0.35221(15) 0.03844(5) 0.0237(3) Uani 1 1 d . .
H13 H 0.4744 0.4385 0.0337 0.028 Uiso 1 1 calc R U
C14 C 0.56872(15) 0.29080(16) 0.00656(5) 0.0259(3) Uani 1 1 d . .
H14 H 0.5927 0.3360 -0.0195 0.031 Uiso 1 1 calc R U
C15 C 0.60450(14) 0.16417(16) 0.01199(5) 0.0255(3) Uani 1 1 d . .
C16 C 0.56602(16) 0.10020(16) 0.04984(5) 0.0280(4) Uani 1 1 d . .
H16 H 0.5875 0.0129 0.0538 0.034 Uiso 1 1 calc R U
C17 C 0.49622(15) 0.16183(15) 0.08223(5) 0.0267(4) Uani 1 1 d . .
H17 H 0.4705 0.1161 0.1079 0.032 Uiso 1 1 calc R U
C18 C 0.68481(17) 0.1000(2) -0.02224(6) 0.0404(5) Uani 1 1 d . .
H18A H 0.6968 0.0103 -0.0141 0.061 Uiso 1 1 calc R U
H18B H 0.7689 0.1419 -0.0224 0.061 Uiso 1 1 calc R U
H18C H 0.6409 0.1063 -0.0525 0.061 Uiso 1 1 calc R U
C19 C 0.42470(13) 0.86808(13) 0.16703(5) 0.0168(3) Uani 1 1 d . .
C20 C 0.30320(14) 0.84928(14) 0.14533(5) 0.0216(3) Uani 1 1 d . .
H20 H 0.2906 0.7818 0.1241 0.026 Uiso 1 1 calc R U
C21 C 0.20094(14) 0.92748(15) 0.15429(5) 0.0235(3) Uani 1 1 d . .
H21 H 0.1189 0.9121 0.1393 0.028 Uiso 1 1 calc R U
C22 C 0.21587(14) 1.02831(14) 0.18478(5) 0.0208(3) Uani 1 1 d . .
C23 C 0.33824(14) 1.04977(14) 0.20505(5) 0.0209(3) Uani 1 1 d . .
H23 H 0.3518 1.1199 0.2251 0.025 Uiso 1 1 calc R U
C24 C 0.44098(14) 0.97082(14) 0.19657(5) 0.0198(3) Uani 1 1 d . .
H24 H 0.5233 0.9871 0.2111 0.024 Uiso 1 1 calc R U
C25 C 0.10149(15) 1.10909(15) 0.19552(6) 0.0268(4) Uani 1 1 d . .
H25A H 0.0836 1.1707 0.1710 0.040 Uiso 1 1 calc R U
H25B H 0.1206 1.1545 0.2242 0.040 Uiso 1 1 calc R U
H25C H 0.0261 1.0545 0.1984 0.040 Uiso 1 1 calc R U
C26 C 0.63604(13) 0.81534(14) 0.13120(5) 0.0183(3) Uani 1 1 d . .
C27 C 0.71685(14) 0.91777(15) 0.14215(5) 0.0228(3) Uani 1 1 d . .
H27 H 0.7031 0.9676 0.1683 0.027 Uiso 1 1 calc R U
C28 C 0.81749(15) 0.94767(15) 0.11519(5) 0.0254(3) Uani 1 1 d . .
H28 H 0.8728 1.0167 0.1236 0.031 Uiso 1 1 calc R U
C29 C 0.83896(15) 0.87887(16) 0.07626(5) 0.0257(3) Uani 1 1 d . .
C30 C 0.75478(15) 0.78009(15) 0.06411(5) 0.0250(3) Uani 1 1 d . .
H30 H 0.7654 0.7338 0.0369 0.030 Uiso 1 1 calc R U
C31 C 0.65532(14) 0.74853(14) 0.09135(5) 0.0213(3) Uani 1 1 d . .
H31 H 0.5994 0.6802 0.0827 0.026 Uiso 1 1 calc R U
C32 C 0.94926(17) 0.91041(19) 0.04730(6) 0.0375(4) Uani 1 1 d . .
H32A H 1.0039 0.9753 0.0626 0.056 Uiso 1 1 calc R U
H32B H 0.9153 0.9428 0.0178 0.056 Uiso 1 1 calc R U
H32C H 1.0002 0.8336 0.0427 0.056 Uiso 1 1 calc R U
C33 C 0.37016(13) 0.47994(14) 0.18327(5) 0.0168(3) Uani 1 1 d . .
C34 C 0.26478(14) 0.42245(14) 0.20222(5) 0.0209(3) Uani 1 1 d . .
H34 H 0.2385 0.3397 0.1927 0.025 Uiso 1 1 calc R U
C35 C 0.19853(14) 0.48541(15) 0.23479(5) 0.0226(3) Uani 1 1 d . .
H35 H 0.1263 0.4464 0.2472 0.027 Uiso 1 1 calc R U
C36 C 0.23795(14) 0.60587(14) 0.24925(5) 0.0207(3) Uani 1 1 d . .
H36 H 0.1922 0.6491 0.2715 0.025 Uiso 1 1 calc R U
C37 C 0.34358(13) 0.66319(14) 0.23139(5) 0.0178(3) Uani 1 1 d . .
H37 H 0.3707 0.7449 0.2418 0.021 Uiso 1 1 calc R U
C38 C 0.41036(13) 0.60127(14) 0.19809(5) 0.0164(3) Uani 1 1 d . .
C39 C 0.62559(13) 0.55587(14) 0.17046(5) 0.0180(3) Uani 1 1 d . .
C40 C 0.75646(14) 0.58148(15) 0.17938(5) 0.0227(3) Uani 1 1 d . .
H40 H 0.7833 0.6649 0.1879 0.027 Uiso 1 1 calc R U
C41 C 0.84734(15) 0.48662(17) 0.17586(5) 0.0276(4) Uani 1 1 d . .
H41 H 0.9362 0.5051 0.1816 0.033 Uiso 1 1 calc R U
C42 C 0.80832(15) 0.36434(16) 0.16394(5) 0.0290(4) Uani 1 1 d . .
H42 H 0.8707 0.2991 0.1618 0.035 Uiso 1 1 calc R U
C43 C 0.67918(15) 0.33671(15) 0.15519(5) 0.0241(3) Uani 1 1 d . .
H43 H 0.6535 0.2525 0.1473 0.029 Uiso 1 1 calc R U
C44 C 0.58615(14) 0.43216(14) 0.15796(5) 0.0185(3) Uani 1 1 d . .

loop_
_atom_site_aniso_label
_atom_site_aniso_U_11
_atom_site_aniso_U_22
_atom_site_aniso_U_33
_atom_site_aniso_U_23
_atom_site_aniso_U_13
_atom_site_aniso_U_12
C1 0.0210(7) 0.0160(7) 0.0190(7) 0.0026(5) 0.0054(6) 0.0007(6)
C2 0.0194(7) 0.0149(7) 0.0196(7) 0.0037(5) 0.0046(6) 0.0023(6)
C3 0.0151(7) 0.0202(7) 0.0133(6) -0.0017(5) 0.0009(5) -0.0005(6)
C4 0.0157(7) 0.0202(7) 0.0137(6) -0.0024(5) 0.0011(5) -0.0021(6)
C5 0.0218(8) 0.0221(8) 0.0161(7) -0.0009(6) 0.0044(6) -0.0004(6)
C6 0.0267(8) 0.0230(8) 0.0309(9) -0.0066(6) 0.0053(7) -0.0011(7)
C7 0.0265(9) 0.0332(9) 0.0342(9) -0.0102(7) 0.0026(7) -0.0073(7)
C8 0.0228(8) 0.0388(10) 0.0237(8) -0.0047(7) 0.0013(7) -0.0009(7)
C9 0.0285(9) 0.0279(9) 0.0322(9) -0.0025(7) -0.0021(7) 0.0053(7)
C10 0.0262(8) 0.0213(8) 0.0291(8) -0.0020(6) -0.0023(7) -0.0018(6)
C11 0.0276(9) 0.0542(13) 0.0422(11) -0.0060(9) -0.0074(8) 0.0013(9)
C12 0.0186(7) 0.0215(8) 0.0179(7) -0.0018(6) 0.0010(6) -0.0002(6)
C13 0.0235(8) 0.0240(8) 0.0235(8) 0.0028(6) 0.0018(6) 0.0027(6)
C14 0.0237(8) 0.0369(9) 0.0174(7) 0.0027(6) 0.0036(6) -0.0010(7)
C15 0.0183(8) 0.0355(9) 0.0227(8) -0.0089(7) 0.0012(6) 0.0003(7)
C16 0.0314(9) 0.0222(8) 0.0309(9) -0.0039(7) 0.0055(7) 0.0051(7)
C17 0.0352(9) 0.0222(8) 0.0236(8) 0.0011(6) 0.0090(7) 0.0027(7)
C18 0.0316(10) 0.0535(12) 0.0375(10) -0.0172(9) 0.0136(8) 0.0006(9)
C19 0.0186(7) 0.0171(7) 0.0150(7) 0.0029(5) 0.0035(5) -0.0008(5)
C20 0.0247(8) 0.0206(8) 0.0191(7) -0.0016(6) -0.0008(6) -0.0003(6)
C21 0.0198(8) 0.0232(8) 0.0270(8) 0.0007(6) -0.0040(6) -0.0003(6)
C22 0.0210(8) 0.0197(7) 0.0221(7) 0.0046(6) 0.0050(6) 0.0010(6)
C23 0.0239(8) 0.0196(8) 0.0196(7) -0.0029(6) 0.0052(6) -0.0013(6)
C24 0.0179(7) 0.0223(8) 0.0194(7) -0.0009(6) 0.0019(6) -0.0035(6)
C25 0.0214(8) 0.0250(8) 0.0346(9) -0.0006(7) 0.0052(7) 0.0019(6)
C26 0.0165(7) 0.0212(7) 0.0173(7) 0.0014(6) 0.0029(5) 0.0003(6)
C27 0.0237(8) 0.0252(8) 0.0199(7) -0.0025(6) 0.0034(6) -0.0038(6)
C28 0.0222(8) 0.0282(9) 0.0260(8) 0.0001(6) 0.0032(6) -0.0082(6)
C29 0.0221(8) 0.0293(9) 0.0266(8) 0.0047(6) 0.0089(6) 0.0004(6)
C30 0.0292(9) 0.0265(8) 0.0201(7) -0.0013(6) 0.0081(6) 0.0010(7)
C31 0.0244(8) 0.0200(8) 0.0198(7) -0.0005(6) 0.0037(6) -0.0036(6)
C32 0.0329(10) 0.0469(12) 0.0343(10) 0.0022(8) 0.0154(8) -0.0078(8)
C33 0.0166(7) 0.0190(7) 0.0149(7) 0.0021(5) 0.0009(5) 0.0009(6)
C34 0.0211(8) 0.0206(8) 0.0212(7) -0.0001(6) 0.0022(6) -0.0026(6)
C35 0.0184(7) 0.0279(8) 0.0221(8) 0.0044(6) 0.0057(6) -0.0013(6)
C36 0.0191(7) 0.0258(8) 0.0176(7) 0.0009(6) 0.0046(6) 0.0049(6)
C37 0.0205(7) 0.0176(7) 0.0152(7) 0.0009(5) 0.0003(5) 0.0016(6)
C38 0.0137(7) 0.0194(7) 0.0158(7) 0.0035(5) -0.0006(5) 0.0019(5)
C39 0.0179(7) 0.0233(8) 0.0132(7) 0.0025(5) 0.0035(5) 0.0024(6)
C40 0.0196(8) 0.0293(9) 0.0193(7) 0.0026(6) 0.0021(6) 0.0005(6)
C41 0.0178(8) 0.0406(10) 0.0244(8) 0.0060(7) 0.0025(6) 0.0040(7)
C42 0.0245(8) 0.0348(10) 0.0282(9) 0.0057(7) 0.0043(7) 0.0138(7)
C43 0.0267(8) 0.0234(8) 0.0224(8) 0.0017(6) 0.0038(6) 0.0068(6)
C44 0.0203(7) 0.0216(8) 0.0139(7) 0.0030(5) 0.0039(6) 0.0031(6)

loop_
_atom_type_symbol
_atom_type_description
_atom_type_scat_dispersion_real
_atom_type_scat_dispersion_imag
_atom_type_scat_source
C C 0.0033 0.0016 'International Tables Vol C Tables 4.2.6.8 and 6.1.1.4'
H H 0.0000 0.0000 'International Tables Vol C Tables 4.2.6.8 and 6.1.1.4'

loop_
_geom_angle_atom_site_label_1
_geom_angle_atom_site_label_2
_geom_angle_atom_site_label_3
_geom_angle
C2 C1 C5 123.02(13)
C2 C1 C12 122.88(13)
C5 C1 C12 113.70(12)
C1 C2 C33 122.92(13)
C1 C2 C44 125.12(13)
C33 C2 C44 111.59(12)
C4 C3 C38 123.85(13)
C4 C3 C39 124.15(13)
C38 C3 C39 111.87(12)
C3 C4 C26 121.30(13)
C3 C4 C19 121.13(12)
C26 C4 C19 117.27(12)
C6 C5 C10 117.56(14)
C6 C5 C1 122.02(14)
C10 C5 C1 120.25(13)
C7 C6 C5 120.55(15)
C7 C6 H6 119.7
C5 C6 H6 119.7
C8 C7 C6 121.90(15)
C8 C7 H7 119.1
C6 C7 H7 119.1
C7 C8 C9 117.60(15)
C7 C8 C11 121.44(15)
C9 C8 C11 120.95(16)
C10 C9 C8 120.91(15)
C10 C9 H9 119.5
C8 C9 H9 119.5
C9 C10 C5 121.46(15)
C9 C10 H10 119.3
C5 C10 H10 119.3
C8 C11 H11A 109.5
C8 C11 H11B 109.5
H11A C11 H11B 109.5
C8 C11 H11C 109.5
H11A C11 H11C 109.5
H11B C11 H11C 109.5
C17 C12 C13 118.23(14)
C17 C12 C1 122.07(13)
C13 C12 C1 119.65(13)
C14 C13 C12 120.83(15)
C14 C13 H13 119.6
C12 C13 H13 119.6
C13 C14 C15 121.17(14)
C13 C14 H14 119.4
C15 C14 H14 119.4
C16 C15 C14 118.04(14)
C16 C15 C18 121.49(16)
C14 C15 C18 120.46(15)
C15 C16 C17 121.02(15)
C15 C16 H16 119.5
C17 C16 H16 119.5
C12 C17 C16 120.63(14)
C12 C17 H17 119.7
C16 C17 H17 119.7
C15 C18 H18A 109.5
C15 C18 H18B 109.5
H18A C18 H18B 109.5
C15 C18 H18C 109.5
H18A C18 H18C 109.5
H18B C18 H18C 109.5
C24 C19 C20 117.97(13)
C24 C19 C4 122.10(13)
C20 C19 C4 119.83(12)
C21 C20 C19 120.95(14)
C21 C20 H20 119.5
C19 C20 H20 119.5
C20 C21 C22 121.28(14)
C20 C21 H21 119.4
C22 C21 H21 119.4
C23 C22 C21 117.62(13)
C23 C22 C25 122.04(14)
C21 C22 C25 120.33(14)
C24 C23 C22 121.35(14)
C24 C23 H23 119.3
C22 C23 H23 119.3
C23 C24 C19 120.75(13)
C23 C24 H24 119.6
C19 C24 H24 119.6
C22 C25 H25A 109.5
C22 C25 H25B 109.5
H25A C25 H25B 109.5
C22 C25 H25C 109.5
H25A C25 H25C 109.5
H25B C25 H25C 109.5
C27 C26 C31 117.98(13)
C27 C26 C4 122.96(13)
C31 C26 C4 119.06(13)
C28 C27 C26 120.55(14)
C28 C27 H27 119.7
C26 C27 H27 119.7
C29 C28 C27 121.41(14)
C29 C28 H28 119.3
C27 C28 H28 119.3
C28 C29 C30 118.15(14)
C28 C29 C32 121.38(15)
C30 C29 C32 120.47(15)
C31 C30 C29 120.60(14)
C31 C30 H30 119.7
C29 C30 H30 119.7
C30 C31 C26 121.21(14)
C30 C31 H31 119.4
C26 C31 H31 119.4
C29 C32 H32A 109.5
C29 C32 H32B 109.5
H32A C32 H32B 109.5
C29 C32 H32C 109.5
H32A C32 H32C 109.5
H32B C32 H32C 109.5
C34 C33 C38 119.63(13)
C34 C33 C2 121.93(13)
C38 C33 C2 118.40(12)
C35 C34 C33 120.43(14)
C35 C34 H34 119.8
C33 C34 H34 119.8
C34 C35 C36 119.88(14)
C34 C35 H35 120.1
C36 C35 H35 120.1
C37 C36 C35 120.38(13)
C37 C36 H36 119.8
C35 C36 H36 119.8
C36 C37 C38 120.30(14)
C36 C37 H37 119.8
C38 C37 H37 119.8
C37 C38 C33 119.36(13)
C37 C38 C3 125.04(13)
C33 C38 C3 115.60(12)
C40 C39 C44 119.54(13)
C40 C39 C3 122.21(13)
C44 C39 C3 118.18(12)
C41 C40 C39 120.67(15)
C41 C40 H40 119.7
C39 C40 H40 119.7
C40 C41 C42 119.78(15)
C40 C41 H41 120.1
C42 C41 H41 120.1
C43 C42 C41 120.51(15)
C43 C42 H42 119.7
C41 C42 H42 119.7
C42 C43 C44 120.38(15)
C42 C43 H43 119.8
C44 C43 H43 119.8
C43 C44 C39 119.11(14)
C43 C44 C2 125.26(14)
C39 C44 C2 115.64(12)

loop_
_geom_bond_atom_site_label_1
_geom_bond_atom_site_label_2
_geom_bond_distance
C1 C2 1.349(2)
C1 C5 1.496(2)
C1 C12 1.4989(19)
C2 C33 1.4886(19)
C2 C44 1.490(2)
C3 C4 1.348(2)
C3 C38 1.4947(19)
C3 C39 1.4952(19)
C4 C26 1.4969(19)
C4 C19 1.5000(19)
C5 C6 1.394(2)
C5 C10 1.396(2)
C6 C7 1.389(2)
C6 H6 0.9500
C7 C8 1.384(2)
C7 H7 0.9500
C8 C9 1.394(2)
C8 C11 1.509(2)
C9 C10 1.384(2)
C9 H9 0.9500
C10 H10 0.9500
C11 H11A 0.9800
C11 H11B 0.9800
C11 H11C 0.9800
C12 C17 1.387(2)
C12 C13 1.390(2)
C13 C14 1.383(2)
C13 H13 0.9500
C14 C15 1.389(2)
C14 H14 0.9500
C15 C16 1.384(2)
C15 C18 1.509(2)
C16 C17 1.395(2)
C16 H16 0.9500
C17 H17 0.9500
C18 H18A 0.9800
C18 H18B 0.9800
C18 H18C 0.9800
C19 C24 1.392(2)
C19 C20 1.396(2)
C20 C21 1.383(2)
C20 H20 0.9500
C21 C22 1.393(2)
C21 H21 0.9500
C22 C23 1.392(2)
C22 C25 1.512(2)
C23 C24 1.389(2)
C23 H23 0.9500
C24 H24 0.9500
C25 H25A 0.9800
C25 H25B 0.9800
C25 H25C 0.9800
C26 C27 1.392(2)
C26 C31 1.394(2)
C27 C28 1.389(2)
C27 H27 0.9500
C28 C29 1.387(2)
C28 H28 0.9500
C29 C30 1.392(2)
C29 C32 1.509(2)
C30 C31 1.389(2)
C30 H30 0.9500
C31 H31 0.9500
C32 H32A 0.9800
C32 H32B 0.9800
C32 H32C 0.9800
C33 C34 1.3986(19)
C33 C38 1.404(2)
C34 C35 1.385(2)
C34 H34 0.9500
C35 C36 1.391(2)
C35 H35 0.9500
C36 C37 1.386(2)
C36 H36 0.9500
C37 C38 1.3984(19)
C37 H37 0.9500
C39 C40 1.398(2)
C39 C44 1.407(2)
C40 C41 1.383(2)
C40 H40 0.9500
C41 C42 1.387(2)
C41 H41 0.9500
C42 C43 1.384(2)
C42 H42 0.9500
C43 C44 1.401(2)
C43 H43 0.9500
